data_1506391
loop_
_publ_author_name
'Hayakawa, Kenichi'
'Shiomi, Daisuke'
'Ise, Tomoaki'
'Sato, Kazunobu'
'Takui, Takeji'

_publ_section_title
;
 Magnetic phase transition in a heteromolecular hydrogen-bonded complex of
 nitronylnitroxide radicals.
;
_journal_issue 19
_journal_name_full 'The journal of physical chemistry. B'
_journal_page_first 9195
_journal_page_last 9197
_journal_paper_doi 10.1021/jp051289f
_journal_volume 109
_journal_year 2005
_chemical_formula_sum 'C33 H44 N7 O8'
_chemical_formula_weight 666.75
_chemical_name_systematic
;                  
1H-Imidazol-1-yloxy-2-(4-carboxyphenyl)-4,5-dihydro-4,4,5,5-tetramethyl-
3-oxide, compd. with
 1H-Imidazol-1-yloxy-2,2'-(3,5-pyridinediyl)bis
[4,5-dihydro-4,4,5,5-tetramethyl-3,3'-dioxide]
;
_space_group_IT_number 2
_symmetry_cell_setting triclinic
_symmetry_Int_Tables_number 2
_symmetry_space_group_name_Hall '-P 1'
_symmetry_space_group_name_H-M 'P -1'
_audit_creation_method 'by CrystalStructure 3.6.0'
_cell_angle_alpha 96.936(3)
_cell_angle_beta 100.902(3)
_cell_angle_gamma 114.716(4)
_cell_formula_units_Z 2
_cell_length_a 11.839(3)
_cell_length_b 12.637(3)
_cell_length_c 12.977(3)
_cell_measurement_reflns_used 6332
_cell_measurement_temperature 143.1
_cell_measurement_theta_max 27.5
_cell_measurement_theta_min 4.1
_cell_volume 1687.8(7)
_computing_cell_refinement CrystalClear
_computing_data_collection CrystalClear
_computing_data_reduction CrystalStructure
_computing_publication_material 'CrystalStructure 3.6.0'
_computing_structure_refinement CRYSTALS
_computing_structure_solution SIR92
_diffrn_detector_area_resol_mean 7.31
_diffrn_measured_fraction_theta_full 0.9761
_diffrn_measured_fraction_theta_max 0.9761
_diffrn_measurement_device_type 'Rigaku Mercury'
_diffrn_measurement_method \w
_diffrn_radiation_type 'Mo K\a'
_diffrn_radiation_wavelength 0.7107
_diffrn_reflns_av_R_equivalents 0.030
_diffrn_reflns_limit_h_max 14
_diffrn_reflns_limit_h_min -15
_diffrn_reflns_limit_k_max 16
_diffrn_reflns_limit_k_min -13
_diffrn_reflns_limit_l_max 15
_diffrn_reflns_limit_l_min -16
_diffrn_reflns_number 17153
_diffrn_reflns_theta_full 27.48
_diffrn_reflns_theta_max 27.48
_exptl_absorpt_coefficient_mu 0.095
_exptl_absorpt_correction_T_max 0.995
_exptl_absorpt_correction_T_min 0.862
_exptl_absorpt_correction_type multi-scan
_exptl_absorpt_process_details 'Jacobson, R. (1998) Private communication'
_exptl_crystal_colour blue
_exptl_crystal_density_diffrn 1.312
_exptl_crystal_density_method 'not measured'
_exptl_crystal_description plate
_exptl_crystal_F_000 710.00
_exptl_crystal_size_max 0.30
_exptl_crystal_size_mid 0.23
_exptl_crystal_size_min 0.05
_refine_diff_density_max 0.34
_refine_diff_density_min -0.27
_refine_ls_extinction_method none
_refine_ls_goodness_of_fit_ref 1.002
_refine_ls_hydrogen_treatment refall
_refine_ls_number_parameters 477
_refine_ls_number_reflns 5957
_refine_ls_R_factor_gt 0.0700
_refine_ls_shift/su_max 0.0000
_refine_ls_structure_factor_coef Fsqd
_refine_ls_weighting_details 'w = 1/[0.0162Fo^2^ + 1.0000\s(Fo^2^)]/(4Fo^2^)'
_refine_ls_weighting_scheme calc
_refine_ls_wR_factor_ref 0.2680
_reflns_number_gt 5957
_reflns_number_total 7073
_reflns_threshold_expression F^2^>2.0\s(F^2^)
_cod_data_source_file jp051289fsi20050312_054208.cif
_cod_data_source_block global
_cod_original_cell_volume 1687.7(7)
_cod_original_formula_sum 'C33 H44 N7 O8 '
_cod_database_code 1506391

loop_
_symmetry_equiv_pos_site_id
_symmetry_equiv_pos_as_xyz
1 +X,+Y,+Z
2 -X,-Y,-Z

loop_
_atom_site_label
_atom_site_type_symbol
_atom_site_fract_x
_atom_site_fract_y
_atom_site_fract_z
_atom_site_U_iso_or_equiv
_atom_site_adp_type
_atom_site_occupancy
_atom_site_symmetry_multiplicity
_atom_site_calc_flag
_atom_site_refinement_flags
O(1) O 0.3742(2) -0.1126(2) 0.0650(2) 0.0318(6) Uani 1.00 1 d .
O(2) O 0.7457(2) -0.1530(2) 0.0675(2) 0.0265(5) Uani 1.00 1 d .
O(3) O 1.0163(2) 0.2808(2) 0.5305(2) 0.0291(5) Uani 1.00 1 d .
O(4) O 1.0022(2) 0.2339(2) 0.1694(2) 0.0363(6) Uani 1.00 1 d .
O(5) O 0.2158(2) 0.4035(2) 0.8237(2) 0.0298(6) Uani 1.00 1 d .
O(6) O -0.0354(2) -0.0014(2) 0.6799(2) 0.0263(5) Uani 1.00 1 d .
O(7) O 0.4646(2) 0.1093(3) 0.4530(2) 0.0385(6) Uani 1.00 1 d .
O(8) O 0.6227(2) 0.2409(2) 0.5922(2) 0.0363(6) Uani 1.00 1 d .
N(1) N 0.6337(2) 0.0886(2) 0.3542(2) 0.0202(5) Uani 1.00 1 d .
N(2) N 0.4518(2) -0.1534(2) 0.0437(2) 0.0217(6) Uani 1.00 1 d .
N(3) N 0.6292(2) -0.1692(2) 0.0424(2) 0.0179(5) Uani 1.00 1 d .
N(4) N 1.0473(2) 0.2943(2) 0.4431(2) 0.0176(5) Uani 1.00 1 d .
N(5) N 1.0419(2) 0.2702(2) 0.2712(2) 0.0205(5) Uani 1.00 1 d .
N(6) N 0.1236(2) 0.2976(2) 0.8017(2) 0.0172(5) Uani 1.00 1 d .
N(7) N 0.0038(2) 0.1058(2) 0.7315(2) 0.0175(5) Uani 1.00 1 d .
C(1) C 0.5778(3) 0.0036(2) 0.2628(2) 0.0194(6) Uani 1.00 1 d .
C(2) C 0.6469(3) -0.0143(2) 0.1927(2) 0.0176(6) Uani 1.00 1 d .
C(3) C 0.7800(2) 0.0583(2) 0.2189(2) 0.0176(6) Uani 1.00 1 d .
C(4) C 0.8374(3) 0.1475(2) 0.3145(2) 0.0176(6) Uani 1.00 1 d .
C(5) C 0.7608(3) 0.1587(2) 0.3801(2) 0.0203(6) Uani 1.00 1 d .
C(6) C 0.5786(3) -0.1086(2) 0.0948(2) 0.0180(6) Uani 1.00 1 d .
C(7) C 0.4050(3) -0.2706(2) -0.0349(2) 0.0204(6) Uani 1.00 1 d .
C(8) C 0.5343(3) -0.2534(2) -0.0599(2) 0.0189(6) Uani 1.00 1 d .
C(9) C 0.2997(3) -0.2850(3) -0.1305(2) 0.0274(7) Uani 1.00 1 d .
C(10) C 0.3533(3) -0.3679(3) 0.0269(2) 0.0254(7) Uani 1.00 1 d .
C(11) C 0.5664(3) -0.1864(3) -0.1490(2) 0.0282(7) Uani 1.00 1 d .
C(12) C 0.5497(3) -0.3669(3) -0.0782(3) 0.0286(8) Uani 1.00 1 d .
C(13) C 0.9733(3) 0.2327(2) 0.3424(2) 0.0186(6) Uani 1.00 1 d .
C(14) C 1.1692(3) 0.3997(2) 0.4391(2) 0.0204(6) Uani 1.00 1 d .
C(15) C 1.1808(3) 0.3560(2) 0.3274(2) 0.0218(6) Uani 1.00 1 d .
C(16) C 1.1392(3) 0.5052(3) 0.4473(3) 0.0306(8) Uani 1.00 1 d .
C(17) C 1.2810(3) 0.4228(3) 0.5331(3) 0.0299(7) Uani 1.00 1 d .
C(18) C 1.2542(3) 0.2824(3) 0.3259(3) 0.0290(8) Uani 1.00 1 d .
C(19) C 1.2289(4) 0.4530(3) 0.2641(3) 0.0325(8) Uani 1.00 1 d .
C(20) C 0.4049(3) 0.1882(2) 0.5943(2) 0.0173(6) Uani 1.00 1 d .
C(21) C 0.4396(3) 0.2698(2) 0.6903(2) 0.0191(6) Uani 1.00 1 d .
C(22) C 0.3453(2) 0.2760(2) 0.7376(2) 0.0168(6) Uani 1.00 1 d .
C(23) C 0.2151(2) 0.1980(2) 0.6889(2) 0.0157(6) Uani 1.00 1 d .
C(24) C 0.1809(3) 0.1165(3) 0.5915(2) 0.0215(6) Uani 1.00 1 d .
C(25) C 0.2756(3) 0.1128(3) 0.5443(2) 0.0204(6) Uani 1.00 1 d .
C(26) C 0.1166(2) 0.2006(2) 0.7390(2) 0.0151(6) Uani 1.00 1 d .
C(27) C 0.0009(3) 0.2735(2) 0.8328(2) 0.0192(6) Uani 1.00 1 d .
C(28) C -0.0695(3) 0.1338(2) 0.8038(2) 0.0191(6) Uani 1.00 1 d .
C(29) C 0.0298(4) 0.3321(3) 0.9501(3) 0.0351(8) Uani 1.00 1 d .
C(30) C -0.0649(4) 0.3299(3) 0.7602(3) 0.0347(9) Uani 1.00 1 d .
C(31) C -0.0525(3) 0.0770(3) 0.8996(2) 0.0283(8) Uani 1.00 1 d .
C(32) C -0.2116(3) 0.0782(3) 0.7454(3) 0.0276(7) Uani 1.00 1 d .
C(33) C 0.5087(3) 0.1830(2) 0.5472(2) 0.0203(6) Uani 1.00 1 d .
H(1) H 0.4874 -0.0463 0.2453 0.022 Uiso 1.00 1 c R
H(2) H 0.8304 0.0475 0.1735 0.022 Uiso 1.00 1 c R
H(3) H 0.8001 0.2180 0.4454 0.024 Uiso 1.00 1 c R
H(4) H 0.3276 -0.2245 -0.1653 0.032 Uiso 1.00 1 c R
H(5) H 0.2285 -0.2853 -0.1066 0.032 Uiso 1.00 1 c R
H(6) H 0.2706 -0.3697 -0.1789 0.032 Uiso 1.00 1 c R
H(7) H 0.4178 -0.3642 0.0883 0.025 Uiso 1.00 1 c R
H(8) H 0.3158 -0.4478 -0.0250 0.025 Uiso 1.00 1 c R
H(9) H 0.2929 -0.3526 0.0514 0.025 Uiso 1.00 1 c R
H(10) H 0.6509 -0.1623 -0.1501 0.035 Uiso 1.00 1 c R
H(11) H 0.5112 -0.2356 -0.2189 0.035 Uiso 1.00 1 c R
H(12) H 0.5525 -0.1176 -0.1377 0.035 Uiso 1.00 1 c R
H(13) H 0.4800 -0.4204 -0.1358 0.036 Uiso 1.00 1 c R
H(14) H 0.6352 -0.3389 -0.0958 0.036 Uiso 1.00 1 c R
H(15) H 0.5486 -0.3974 -0.0148 0.036 Uiso 1.00 1 c R
H(16) H 1.2192 0.5839 0.4420 0.038 Uiso 1.00 1 c R
H(17) H 1.0678 0.4920 0.3939 0.038 Uiso 1.00 1 c R
H(18) H 1.1210 0.5196 0.5144 0.038 Uiso 1.00 1 c R
H(19) H 1.2928 0.3532 0.5327 0.032 Uiso 1.00 1 c R
H(20) H 1.2632 0.4441 0.5987 0.032 Uiso 1.00 1 c R
H(21) H 1.3574 0.4990 0.5192 0.032 Uiso 1.00 1 c R
H(22) H 1.3494 0.3372 0.3632 0.034 Uiso 1.00 1 c R
H(23) H 1.2446 0.2482 0.2535 0.034 Uiso 1.00 1 c R
H(24) H 1.2325 0.2308 0.3660 0.034 Uiso 1.00 1 c R
H(25) H 1.2250 0.4148 0.1898 0.040 Uiso 1.00 1 c R
H(26) H 1.1759 0.4846 0.2462 0.040 Uiso 1.00 1 c R
H(27) H 1.3128 0.5069 0.3037 0.040 Uiso 1.00 1 c R
H(28) H 0.5281 0.3218 0.7241 0.022 Uiso 1.00 1 c R
H(29) H 0.3695 0.3330 0.8026 0.018 Uiso 1.00 1 c R
H(30) H 0.0850 0.0610 0.5553 0.023 Uiso 1.00 1 c R
H(31) H 0.2518 0.0585 0.4775 0.023 Uiso 1.00 1 c R
H(32) H -0.0585 0.3060 0.9706 0.040 Uiso 1.00 1 c R
H(33) H 0.0745 0.3086 0.9835 0.040 Uiso 1.00 1 c R
H(34) H 0.0729 0.4164 0.9595 0.040 Uiso 1.00 1 c R
H(35) H -0.0804 0.2983 0.6953 0.048 Uiso 1.00 1 c R
H(36) H -0.0099 0.4131 0.7724 0.048 Uiso 1.00 1 c R
H(37) H -0.1507 0.3133 0.7757 0.048 Uiso 1.00 1 c R
H(38) H 0.0379 0.1079 0.9405 0.035 Uiso 1.00 1 c R
H(39) H -0.1047 0.0926 0.9504 0.035 Uiso 1.00 1 c R
H(40) H -0.0857 -0.0068 0.8746 0.035 Uiso 1.00 1 c R
H(41) H -0.2567 0.1003 0.8005 0.032 Uiso 1.00 1 c R
H(42) H -0.2207 0.1086 0.6910 0.032 Uiso 1.00 1 c R
H(43) H -0.2440 -0.0060 0.7240 0.032 Uiso 1.00 1 c R
H(44) H 0.5307 0.1209 0.4262 0.041 Uiso 1.00 1 c R

loop_
_atom_site_aniso_label
_atom_site_aniso_U_11
_atom_site_aniso_U_22
_atom_site_aniso_U_33
_atom_site_aniso_U_12
_atom_site_aniso_U_13
_atom_site_aniso_U_23
O(1) 0.0212(10) 0.0339(12) 0.0387(13) 0.0178(9) 0.0027(9) -0.0089(9)
O(2) 0.0184(10) 0.0306(11) 0.0309(11) 0.0134(8) 0.0059(8) 0.0005(9)
O(3) 0.0250(11) 0.0393(13) 0.0162(9) 0.0070(9) 0.0078(8) 0.0071(9)
O(4) 0.0321(12) 0.044(1) 0.0163(10) 0.0023(11) 0.0091(9) 0.0013(9)
O(5) 0.0248(11) 0.0192(10) 0.0392(13) 0.0040(8) 0.0159(9) -0.0045(9)
O(6) 0.0213(10) 0.0137(9) 0.0351(11) 0.0010(8) 0.0107(8) -0.0044(8)
O(7) 0.0174(10) 0.055(2) 0.0298(12) 0.0103(10) 0.0077(9) -0.0163(11)
O(8) 0.0132(10) 0.042(1) 0.0390(13) 0.0047(9) 0.0056(9) -0.0104(10)
N(1) 0.0187(11) 0.0185(11) 0.0208(11) 0.0071(9) 0.0048(9) 0.0012(9)
N(2) 0.0173(11) 0.0187(11) 0.0241(12) 0.0081(9) 0.0016(9) -0.0061(9)
N(3) 0.0176(11) 0.0174(10) 0.0200(11) 0.0083(9) 0.0078(9) 0.0029(8)
N(4) 0.0151(10) 0.0206(11) 0.0137(10) 0.0057(9) 0.0032(8) 0.0012(8)
N(5) 0.0197(11) 0.0209(11) 0.0164(11) 0.0043(9) 0.0069(9) 0.0029(8)
N(6) 0.0171(10) 0.0157(10) 0.0164(10) 0.0053(8) 0.0055(8) 0.0011(8)
N(7) 0.0141(10) 0.0191(11) 0.0157(10) 0.0053(9) 0.0033(8) 0.0006(8)
C(1) 0.0146(11) 0.0193(12) 0.0219(13) 0.0064(10) 0.0035(10) 0.0027(10)
C(2) 0.0153(12) 0.0163(12) 0.0199(12) 0.0078(10) 0.0022(10) 0.0012(10)
C(3) 0.0153(12) 0.0204(12) 0.0196(12) 0.0090(10) 0.0070(10) 0.0059(10)
C(4) 0.0144(12) 0.0181(12) 0.0184(12) 0.0056(10) 0.0034(9) 0.0058(10)
C(5) 0.0229(13) 0.0192(12) 0.0189(12) 0.0100(10) 0.0056(10) 0.0024(10)
C(6) 0.0199(12) 0.0150(11) 0.0193(12) 0.0083(10) 0.0056(10) 0.0023(10)
C(7) 0.0191(12) 0.0168(12) 0.0193(12) 0.0071(10) -0.0001(10) -0.0049(10)
C(8) 0.0203(12) 0.0173(12) 0.0196(12) 0.0090(10) 0.0055(10) 0.0036(9)
C(9) 0.027(1) 0.030(2) 0.024(1) 0.0147(12) 0.0010(11) 0.0015(11)
C(10) 0.0198(13) 0.0201(13) 0.0233(13) -0.0013(10) 0.0045(10) -0.0003(10)
C(11) 0.034(2) 0.030(2) 0.024(1) 0.0157(13) 0.0109(12) 0.0073(12)
C(12) 0.033(2) 0.024(1) 0.032(2) 0.0168(12) 0.0091(12) 0.0029(12)
C(13) 0.0186(12) 0.0183(12) 0.0200(12) 0.0080(10) 0.0083(10) 0.0040(10)
C(14) 0.0178(12) 0.0145(11) 0.0222(13) 0.0004(9) 0.0071(10) 0.0037(9)
C(15) 0.0179(12) 0.0192(13) 0.026(1) 0.0049(10) 0.0098(10) 0.0043(10)
C(16) 0.033(2) 0.022(1) 0.039(2) 0.0130(12) 0.014(1) 0.0057(12)
C(17) 0.0191(13) 0.032(2) 0.028(2) 0.0038(11) 0.0037(11) 0.0036(12)
C(18) 0.025(1) 0.024(1) 0.037(2) 0.0089(12) 0.0116(12) 0.0045(12)
C(19) 0.041(2) 0.028(2) 0.032(2) 0.013(1) 0.020(1) 0.0116(12)
C(20) 0.0161(12) 0.0206(12) 0.0167(12) 0.0089(10) 0.0061(9) 0.0044(10)
C(21) 0.0159(11) 0.0180(12) 0.0199(12) 0.0044(9) 0.0053(10) 0.0033(10)
C(22) 0.0157(12) 0.0166(11) 0.0124(11) 0.0034(9) 0.0020(9) 0.0010(9)
C(23) 0.0141(11) 0.0173(12) 0.0159(11) 0.0064(10) 0.0060(9) 0.0045(9)
C(24) 0.0125(11) 0.0244(13) 0.0209(13) 0.0040(10) 0.0029(10) 0.0001(10)
C(25) 0.0184(12) 0.0222(13) 0.0169(12) 0.0071(10) 0.0049(10) -0.0011(10)
C(26) 0.0144(11) 0.0162(12) 0.0144(11) 0.0077(9) 0.0027(9) 0.0010(9)
C(27) 0.0164(12) 0.0230(13) 0.0191(13) 0.0087(10) 0.0082(10) 0.0035(10)
C(28) 0.0131(11) 0.0228(13) 0.0220(13) 0.0075(10) 0.0066(10) 0.0059(10)
C(29) 0.041(2) 0.035(2) 0.024(2) 0.011(1) 0.0161(13) -0.0020(13)
C(30) 0.039(2) 0.040(2) 0.041(2) 0.029(2) 0.014(2) 0.015(2)
C(31) 0.028(2) 0.034(2) 0.024(1) 0.0133(13) 0.0105(12) 0.0129(12)
C(32) 0.0154(13) 0.037(2) 0.027(1) 0.0106(12) 0.0052(11) -0.0008(12)
C(33) 0.0180(13) 0.0230(13) 0.0193(12) 0.0090(11) 0.0065(10) 0.0018(10)

loop_
_atom_type_symbol
_atom_type_description
_atom_type_scat_dispersion_real
_atom_type_scat_dispersion_imag
_atom_type_scat_source
C C 0.003 0.002
;
International Tables for Crystallography
(1992, Vol. C, Tables 4.2.6.8 and 6.1.1.4)
;
H H 0.000 0.000
;
International Tables for Crystallography
(1992, Vol. C, Table 6.1.1.4)
;
N N 0.006 0.003
;
International Tables for Crystallography
(1992, Vol. C, Tables 4.2.6.8 and 6.1.1.4)
;
O O 0.011 0.006
;
International Tables for Crystallography
(1992, Vol. C, Tables 4.2.6.8 and 6.1.1.4)
;

loop_
_geom_angle_atom_site_label_1
_geom_angle_atom_site_label_2
_geom_angle_atom_site_label_3
_geom_angle
O(1) N(2) C(6) 126.5(2)
O(1) N(2) C(7) 121.9(2)
O(2) N(3) C(6) 126.5(2)
O(2) N(3) C(8) 121.5(3)
O(3) N(4) C(13) 127.1(2)
O(3) N(4) C(14) 121.6(2)
O(4) N(5) C(13) 126.5(2)
O(4) N(5) C(15) 122.0(2)
O(5) N(6) C(26) 126.0(3)
O(5) N(6) C(27) 120.9(3)
O(6) N(7) C(26) 126.7(3)
O(6) N(7) C(28) 120.6(2)
O(7) C(33) O(8) 123.3(3)
O(7) C(33) C(20) 113.4(2)
O(8) C(33) C(20) 123.2(3)
N(1) C(1) C(2) 122.5(2)
C(5) N(1) C(1) 119.3(3)
N(1) C(5) C(4) 122.0(2)
N(2) C(6) N(3) 108.4(2)
N(2) C(6) C(2) 125.5(3)
C(7) N(2) C(6) 111.2(3)
N(2) C(7) C(8) 99.5(2)
N(2) C(7) C(9) 110.4(3)
N(2) C(7) C(10) 106.0(2)
N(3) C(6) C(2) 126.0(3)
C(8) N(3) C(6) 111.7(2)
N(3) C(8) C(7) 100.6(2)
N(3) C(8) C(11) 105.4(2)
N(3) C(8) C(12) 110.0(3)
N(4) C(13) N(5) 109.3(2)
N(4) C(13) C(4) 125.4(3)
C(14) N(4) C(13) 110.6(2)
N(4) C(14) C(15) 100.4(2)
N(4) C(14) C(16) 105.4(3)
N(4) C(14) C(17) 110.6(2)
N(5) C(13) C(4) 125.0(2)
C(15) N(5) C(13) 111.3(2)
N(5) C(15) C(14) 101.0(2)
N(5) C(15) C(18) 105.8(2)
N(5) C(15) C(19) 108.8(2)
N(6) C(26) N(7) 109.1(3)
N(6) C(26) C(23) 125.7(2)
C(27) N(6) C(26) 112.6(2)
N(6) C(27) C(28) 101.1(2)
N(6) C(27) C(29) 110.5(2)
N(6) C(27) C(30) 105.1(3)
N(7) C(26) C(23) 125.2(2)
C(28) N(7) C(26) 112.3(2)
N(7) C(28) C(27) 101.6(2)
N(7) C(28) C(31) 106.3(3)
N(7) C(28) C(32) 110.1(2)
C(1) C(2) C(6) 119.1(2)
C(1) C(2) C(3) 118.8(2)
C(6) C(2) C(3) 122.1(3)
C(2) C(3) C(4) 118.1(3)
C(3) C(4) C(5) 119.2(2)
C(3) C(4) C(13) 121.1(3)
C(13) C(4) C(5) 119.6(2)
C(9) C(7) C(8) 115.3(3)
C(10) C(7) C(8) 113.9(3)
C(7) C(8) C(11) 114.5(3)
C(7) C(8) C(12) 114.5(2)
C(10) C(7) C(9) 110.7(2)
C(12) C(8) C(11) 110.9(3)
C(16) C(14) C(15) 114.2(3)
C(17) C(14) C(15) 115.2(3)
C(14) C(15) C(18) 115.0(3)
C(14) C(15) C(19) 114.9(3)
C(17) C(14) C(16) 110.1(2)
C(19) C(15) C(18) 110.3(3)
C(20) C(21) C(22) 120.5(2)
C(25) C(20) C(21) 119.9(3)
C(33) C(20) C(21) 118.9(2)
C(20) C(25) C(24) 120.2(3)
C(33) C(20) C(25) 121.3(2)
C(21) C(22) C(23) 119.8(2)
C(22) C(23) C(26) 120.4(2)
C(22) C(23) C(24) 119.3(3)
C(26) C(23) C(24) 120.3(2)
C(23) C(24) C(25) 120.3(2)
C(29) C(27) C(28) 115.8(3)
C(30) C(27) C(28) 113.4(2)
C(27) C(28) C(31) 114.0(2)
C(27) C(28) C(32) 115.2(3)
C(30) C(27) C(29) 110.0(3)
C(32) C(28) C(31) 109.0(2)
H(44) O(7) C(33) 107.4606
N(1) C(1) H(1) 118.7469
N(1) C(5) H(3) 118.9838
H(1) C(1) C(2) 118.7259
C(2) C(3) H(2) 120.9565
H(2) C(3) C(4) 120.9244
C(4) C(5) H(3) 118.9800
C(7) C(9) H(4) 111.6311
C(7) C(9) H(5) 109.5523
C(7) C(9) H(6) 105.0852
C(7) C(10) H(7) 114.1700
C(7) C(10) H(9) 102.8495
C(7) C(10) H(8) 107.8657
C(8) C(11) H(12) 109.4803
C(8) C(11) H(10) 111.6225
C(8) C(11) H(11) 111.1682
C(8) C(12) H(14) 102.7924
C(8) C(12) H(15) 109.4773
C(8) C(12) H(13) 106.0685
H(5) C(9) H(4) 108.3462
H(6) C(9) H(4) 113.5332
H(6) C(9) H(5) 108.5974
H(9) C(10) H(7) 109.0810
H(8) C(10) H(7) 109.3295
H(9) C(10) H(8) 113.5291
H(12) C(11) H(10) 108.4095
H(11) C(11) H(10) 108.6677
H(12) C(11) H(11) 107.3604
H(14) C(12) H(13) 113.5820
H(15) C(12) H(13) 111.1417
H(15) C(12) H(14) 113.1341
C(14) C(16) H(17) 112.4733
C(14) C(16) H(18) 109.4628
C(14) C(16) H(16) 110.8170
C(14) C(17) H(19) 109.9360
C(14) C(17) H(20) 109.4641
C(14) C(17) H(21) 101.1829
C(15) C(18) H(23) 109.4896
C(15) C(18) H(24) 111.3753
C(15) C(18) H(22) 108.5419
C(15) C(19) H(25) 109.0843
C(15) C(19) H(26) 113.9858
C(15) C(19) H(27) 106.2104
H(17) C(16) H(16) 107.9836
H(18) C(16) H(16) 108.8085
H(18) C(16) H(17) 107.1658
H(20) C(17) H(19) 109.1967
H(21) C(17) H(19) 116.6723
H(21) C(17) H(20) 110.0230
H(23) C(18) H(22) 109.9561
H(24) C(18) H(22) 103.1098
H(24) C(18) H(23) 114.0904
H(26) C(19) H(25) 99.1443
H(27) C(19) H(25) 112.5262
H(27) C(19) H(26) 115.8103
C(20) C(21) H(28) 119.7549
C(20) C(25) H(31) 119.8926
C(21) C(22) H(29) 120.1300
H(28) C(21) C(22) 119.7813
H(29) C(22) C(23) 120.0606
C(23) C(24) H(30) 118.8550
H(30) C(24) C(25) 120.8733
C(24) C(25) H(31) 119.8720
C(27) C(29) H(33) 106.1571
C(27) C(29) H(34) 109.3994
C(27) C(29) H(32) 108.0361
C(27) C(30) H(35) 110.2943
C(27) C(30) H(36) 109.5200
C(27) C(30) H(37) 108.4965
C(28) C(31) H(38) 113.4488
C(28) C(31) H(40) 109.4475
C(28) C(31) H(39) 108.3024
C(28) C(32) H(42) 108.9194
C(28) C(32) H(43) 109.3945
C(28) C(32) H(41) 106.0324
H(33) C(29) H(32) 111.8515
H(34) C(29) H(32) 110.1733
H(34) C(29) H(33) 111.0760
H(36) C(30) H(35) 109.0775
H(37) C(30) H(35) 107.2932
H(37) C(30) H(36) 112.1352
H(40) C(31) H(38) 107.4499
H(39) C(31) H(38) 109.3282
H(40) C(31) H(39) 108.7786
H(42) C(32) H(41) 110.0757
H(43) C(32) H(41) 111.1504
H(43) C(32) H(42) 111.1156

loop_
_geom_bond_atom_site_label_1
_geom_bond_atom_site_label_2
_geom_bond_distance
O(1) N(2) 1.282(4)
O(2) N(3) 1.277(4)
O(3) N(4) 1.266(3)
O(4) N(5) 1.271(3)
O(5) N(6) 1.278(3)
O(6) N(7) 1.278(3)
O(7) C(33) 1.308(3)
O(8) C(33) 1.213(3)
N(1) C(1) 1.340(3)
N(1) C(5) 1.335(3)
N(2) C(6) 1.355(4)
N(2) C(7) 1.509(4)
N(3) C(6) 1.349(4)
N(3) C(8) 1.500(3)
N(4) C(13) 1.353(3)
N(4) C(14) 1.515(3)
N(5) C(13) 1.343(4)
N(5) C(15) 1.508(3)
N(6) C(26) 1.349(4)
N(6) C(27) 1.499(4)
N(7) O(6) 1.278(3)
N(7) C(26) 1.347(3)
N(7) C(28) 1.497(4)
C(1) C(2) 1.392(5)
C(2) C(3) 1.398(3)
C(2) C(6) 1.459(3)
C(3) C(4) 1.405(3)
C(4) C(5) 1.392(5)
C(4) C(13) 1.455(3)
C(7) C(8) 1.556(5)
C(7) C(9) 1.516(4)
C(7) C(10) 1.525(4)
C(8) C(11) 1.526(4)
C(8) C(12) 1.516(5)
C(14) C(15) 1.539(4)
C(14) C(16) 1.514(5)
C(14) C(17) 1.519(4)
C(15) C(18) 1.517(6)
C(15) C(19) 1.529(5)
C(20) C(21) 1.388(4)
C(20) C(25) 1.388(3)
C(20) C(33) 1.493(5)
C(21) C(22) 1.396(5)
C(22) C(23) 1.399(3)
C(23) C(24) 1.402(4)
C(23) C(26) 1.448(4)
C(24) C(25) 1.389(5)
C(26) N(7) 1.347(3)
C(27) C(28) 1.563(4)
C(27) C(29) 1.517(4)
C(27) C(30) 1.534(6)
C(28) N(7) 1.497(4)
C(28) C(31) 1.531(5)
C(28) C(32) 1.516(4)
O(7) H(44) 0.8798
C(1) H(1) 0.9500
C(3) H(2) 0.9500
C(5) H(3) 0.9500
C(9) H(4) 0.9087
C(9) H(5) 0.9500
C(9) H(6) 1.0520
C(10) H(7) 0.9755
C(10) H(8) 1.0097
C(10) H(9) 0.9144
C(11) H(10) 0.9187
C(11) H(11) 0.9682
C(11) H(12) 0.9500
C(12) H(13) 0.9353
C(12) H(14) 1.0042
C(12) H(15) 0.9501
C(16) H(16) 1.0698
C(16) H(17) 0.9243
C(16) H(18) 0.9500
C(17) H(19) 0.9467
C(17) H(20) 0.9500
C(17) H(21) 1.0732
C(18) H(22) 1.0210
C(18) H(23) 0.9500
C(18) H(24) 0.8692
C(19) H(25) 1.0093
C(19) H(26) 0.8850
C(19) H(27) 0.9331
C(21) H(28) 0.9500
C(22) H(29) 0.9500
C(24) H(30) 1.0276
C(25) H(31) 0.9500
C(29) H(32) 1.0543
C(29) H(33) 0.7941
C(29) H(34) 0.9500
C(30) H(35) 0.8371
C(30) H(36) 0.9500
C(30) H(37) 1.0129
C(31) H(38) 0.9827
C(31) H(39) 1.0390
C(31) H(40) 0.9501
C(32) H(41) 1.0470
C(32) H(42) 0.8546
C(32) H(43) 0.9501

loop_
_geom_contact_atom_site_label_1
_geom_contact_atom_site_label_2
_geom_contact_distance
_geom_contact_site_symmetry_2
O(1) N(3) 3.435(4) .
O(1) C(1) 2.889(3) .
O(1) C(2) 2.973(3) .
O(1) C(6) 2.355(4) .
O(1) C(6) 3.600(4) 65502
O(1) C(7) 2.442(4) .
O(1) C(8) 3.559(5) .
O(1) C(9) 2.858(4) .
O(1) C(10) 3.101(4) .
O(1) C(11) 3.530(5) 65502
O(1) C(32) 3.490(5) 55602
O(2) N(2) 3.433(4) .
O(2) N(6) 3.276(4) 65602
O(2) N(7) 3.342(3) 65602
O(2) C(2) 2.971(4) .
O(2) C(3) 2.946(4) .
O(2) C(6) 2.345(4) .
O(2) C(7) 3.568(3) .
O(2) C(8) 2.426(3) .
O(2) C(11) 3.047(4) .
O(2) C(12) 2.851(3) .
O(2) C(22) 3.248(4) 65602
O(2) C(23) 3.260(4) 65602
O(2) C(26) 2.993(4) 65602
O(2) C(31) 3.270(4) 65602
O(3) N(5) 3.427(3) .
O(3) N(6) 3.456(3) 65501
O(3) N(7) 3.603(4) 65501
O(3) C(4) 2.968(3) .
O(3) C(5) 2.911(3) .
O(3) C(13) 2.345(3) .
O(3) C(14) 2.431(4) .
O(3) C(15) 3.556(4) .
O(3) C(16) 3.034(4) .
O(3) C(17) 2.879(4) .
O(3) C(23) 3.407(4) 65501
O(3) C(24) 3.455(5) 65501
O(3) C(26) 3.195(4) 65501
O(3) C(30) 3.365(5) 65501
O(4) N(4) 3.431(3) .
O(4) C(3) 2.891(3) .
O(4) C(4) 2.942(4) .
O(4) C(13) 2.335(4) .
O(4) C(14) 3.563(3) .
O(4) C(15) 2.433(3) .
O(4) C(18) 3.046(4) .
O(4) C(19) 2.846(3) .
O(4) C(29) 3.257(4) 65401
O(4) C(31) 3.605(4) 65401
O(5) N(7) 3.431(3) .
O(5) C(9) 3.575(4) 56601
O(5) C(10) 3.248(3) 56601
O(5) C(12) 3.644(3) 56601
O(5) C(22) 2.912(4) .
O(5) C(23) 2.947(4) .
O(5) C(26) 2.340(3) .
O(5) C(27) 2.418(3) .
O(5) C(28) 3.594(3) .
O(5) C(29) 2.900(5) .
O(5) C(30) 2.963(5) .
O(6) N(5) 3.503(4) 65602
O(6) N(6) 3.435(3) .
O(6) C(3) 3.454(4) 65602
O(6) C(4) 3.535(4) 65602
O(6) C(13) 3.293(4) 65602
O(6) C(18) 3.391(3) 65602
O(6) C(23) 2.950(3) .
O(6) C(24) 2.903(4) .
O(6) C(24) 3.444(3) 55602
O(6) C(25) 3.327(3) 55602
O(6) C(26) 2.346(3) .
O(6) C(27) 3.598(4) .
O(6) C(28) 2.413(4) .
O(6) C(31) 2.976(4) .
O(6) C(32) 2.882(5) .
O(7) O(7) 3.491(5) 65602
O(7) O(8) 2.219(3) .
O(7) N(1) 2.656(4) .
O(7) C(1) 3.408(4) .
O(7) C(5) 3.626(4) .
O(7) C(20) 2.344(4) .
O(7) C(21) 3.609(4) .
O(7) C(25) 2.735(4) .
O(7) C(32) 3.300(3) 55602
O(8) N(1) 3.492(4) .
O(8) C(16) 3.448(4) 76602
O(8) C(19) 3.586(4) 76602
O(8) C(20) 2.384(4) .
O(8) C(21) 2.836(4) .
O(8) C(25) 3.622(4) .
O(8) C(30) 3.546(4) 65501
N(1) C(2) 2.396(4) .
N(1) C(3) 2.787(4) .
N(1) C(4) 2.386(4) .
N(1) C(13) 3.699(4) .
N(1) C(20) 3.497(4) 65602
N(1) C(25) 3.453(5) 65602
N(1) C(33) 3.471(4) .
N(1) C(33) 3.647(4) 65602
N(2) N(3) 2.194(4) .
N(2) C(1) 2.968(3) .
N(2) C(2) 2.502(3) .
N(2) C(8) 2.340(5) .
N(2) C(9) 2.483(3) .
N(2) C(10) 2.423(4) .
N(2) C(11) 3.125(5) .
N(2) C(12) 3.661(5) .
N(3) C(1) 3.686(4) .
N(3) C(2) 2.502(4) .
N(3) C(3) 3.045(3) .
N(3) C(7) 2.352(3) .
N(3) C(9) 3.676(4) .
N(3) C(10) 3.128(3) .
N(3) C(11) 2.408(4) .
N(3) C(12) 2.471(4) .
N(3) C(22) 3.318(4) 65602
N(4) N(5) 2.199(3) .
N(4) C(4) 2.496(3) .
N(4) C(5) 2.977(3) .
N(4) C(15) 2.347(4) .
N(4) C(16) 2.409(4) .
N(4) C(17) 2.494(3) .
N(4) C(18) 3.162(5) .
N(4) C(19) 3.667(4) .
N(5) O(6) 3.503(4) 65602
N(5) C(3) 3.011(3) .
N(5) C(4) 2.483(4) .
N(5) C(5) 3.660(4) .
N(5) C(14) 2.351(3) .
N(5) C(16) 3.142(4) .
N(5) C(17) 3.674(3) .
N(5) C(18) 2.413(5) .
N(5) C(19) 2.470(4) .
N(6) O(2) 3.276(4) 65602
N(6) O(3) 3.456(3) 45501
N(6) N(7) 2.196(3) .
N(6) C(22) 3.004(4) .
N(6) C(23) 2.488(4) .
N(6) C(24) 3.692(4) .
N(6) C(28) 2.364(3) .
N(6) C(29) 2.478(5) .
N(6) C(30) 2.408(5) .
N(6) C(31) 3.276(4) .
N(6) C(32) 3.631(3) .
N(7) O(2) 3.342(3) 65602
N(7) O(3) 3.603(4) 45501
N(7) O(5) 3.431(3) .
N(7) N(6) 2.196(3) .
N(7) C(22) 3.681(3) .
N(7) C(23) 2.482(4) .
N(7) C(24) 2.996(4) .
N(7) C(27) 2.372(4) .
N(7) C(29) 3.646(5) .
N(7) C(30) 3.257(6) .
N(7) C(31) 2.424(4) .
N(7) C(32) 2.470(4) .
C(1) C(3) 2.401(4) .
C(1) C(4) 2.730(3) .
C(1) C(5) 2.309(3) .
C(1) C(6) 2.457(4) .
C(1) C(11) 3.688(5) 65502
C(1) C(20) 3.273(4) 65602
C(1) C(21) 3.509(5) 65602
C(1) C(25) 3.581(5) 65602
C(1) C(33) 3.609(4) 65602
C(2) C(4) 2.404(3) .
C(2) C(5) 2.743(3) .
C(2) C(21) 3.576(4) 65602
C(2) C(22) 3.565(4) 65602
C(2) C(23) 3.675(5) 65602
C(3) O(6) 3.454(4) 65602
C(3) C(5) 2.412(4) .
C(3) C(6) 2.500(3) .
C(3) C(9) 3.613(5) 65502
C(3) C(13) 2.491(3) .
C(3) C(23) 3.605(4) 65602
C(3) C(24) 3.589(4) 65602
C(4) O(6) 3.535(4) 65602
C(4) C(9) 3.639(5) 65502
C(4) C(24) 3.625(5) 65602
C(5) C(13) 2.461(4) .
C(5) C(25) 3.558(5) 65602
C(6) O(1) 3.600(4) 65502
C(6) C(7) 2.364(3) .
C(6) C(8) 2.359(4) .
C(6) C(9) 3.611(3) .
C(6) C(10) 3.119(3) .
C(6) C(11) 3.155(4) .
C(6) C(12) 3.580(5) .
C(6) C(21) 3.633(4) 65602
C(6) C(22) 3.461(4) 65602
C(7) C(11) 2.593(5) .
C(7) C(12) 2.583(6) .
C(8) C(9) 2.595(5) .
C(8) C(10) 2.582(4) .
C(9) O(5) 3.575(4) 54401
C(9) C(3) 3.613(5) 65502
C(9) C(4) 3.639(5) 65502
C(9) C(10) 2.502(5) .
C(9) C(11) 2.941(5) .
C(9) C(12) 3.502(6) .
C(10) O(5) 3.248(3) 54401
C(10) C(12) 2.907(5) .
C(11) O(1) 3.530(5) 65502
C(11) C(1) 3.688(5) 65502
C(11) C(12) 2.506(5) .
C(12) O(5) 3.644(3) 54401
C(13) O(6) 3.293(4) 65602
C(13) C(14) 2.360(3) .
C(13) C(15) 2.356(4) .
C(13) C(16) 3.125(4) .
C(13) C(17) 3.605(3) .
C(13) C(18) 3.171(5) .
C(13) C(19) 3.569(4) .
C(14) C(18) 2.578(5) .
C(14) C(19) 2.586(5) .
C(15) C(16) 2.564(5) .
C(15) C(17) 2.582(4) .
C(16) O(8) 3.448(4) 76602
C(16) C(17) 2.485(6) .
C(16) C(19) 2.894(6) .
C(17) C(18) 2.921(5) .
C(17) C(19) 3.523(5) .
C(17) C(22) 3.560(5) 65501
C(17) C(23) 3.592(5) 65501
C(18) O(6) 3.391(3) 65602
C(18) C(19) 2.500(6) .
C(19) O(8) 3.586(4) 76602
C(20) N(1) 3.497(4) 65602
C(20) C(1) 3.273(4) 65602
C(20) C(22) 2.417(4) .
C(20) C(23) 2.796(4) .
C(20) C(24) 2.409(4) .
C(21) C(1) 3.509(5) 65602
C(21) C(2) 3.576(4) 65602
C(21) C(6) 3.633(4) 65602
C(21) C(23) 2.419(4) .
C(21) C(24) 2.780(3) .
C(21) C(25) 2.403(3) .
C(21) C(33) 2.481(5) .
C(22) O(2) 3.248(4) 65602
C(22) N(3) 3.318(4) 65602
C(22) N(7) 3.681(3) .
C(22) C(2) 3.565(4) 65602
C(22) C(6) 3.461(4) 65602
C(22) C(17) 3.560(5) 45501
C(22) C(24) 2.418(3) .
C(22) C(25) 2.788(4) .
C(22) C(26) 2.471(4) .
C(23) O(2) 3.260(4) 65602
C(23) O(3) 3.407(4) 45501
C(23) N(7) 2.482(4) .
C(23) C(2) 3.675(5) 65602
C(23) C(3) 3.605(4) 65602
C(23) C(17) 3.592(5) 45501
C(23) C(25) 2.421(4) .
C(24) O(3) 3.455(5) 45501
C(24) O(6) 3.444(3) 55602
C(24) N(7) 2.996(4) .
C(24) C(3) 3.589(4) 65602
C(24) C(4) 3.625(5) 65602
C(24) C(26) 2.472(4) .
C(25) O(6) 3.327(3) 55602
C(25) N(1) 3.453(5) 65602
C(25) C(1) 3.581(5) 65602
C(25) C(5) 3.558(5) 65602
C(25) C(33) 2.511(4) .
C(26) O(2) 2.993(4) 65602
C(26) O(3) 3.195(4) 45501
C(26) C(27) 2.370(5) .
C(26) C(28) 2.364(4) .
C(26) C(29) 3.565(5) .
C(26) C(30) 3.227(6) .
C(26) C(31) 3.247(4) .
C(26) C(32) 3.553(4) .
C(27) N(7) 2.372(4) .
C(27) C(31) 2.594(5) .
C(27) C(32) 2.600(3) .
C(28) C(29) 2.609(4) .
C(28) C(30) 2.589(6) .
C(29) O(4) 3.257(4) 45601
C(29) N(7) 3.646(5) .
C(29) C(30) 2.499(5) .
C(29) C(31) 2.896(5) .
C(29) C(32) 3.594(4) .
C(30) O(3) 3.365(5) 45501
C(30) O(8) 3.546(4) 45501
C(30) N(7) 3.257(6) .
C(30) C(32) 2.877(5) .
C(31) O(2) 3.270(4) 65602
C(31) O(4) 3.605(4) 45601
C(31) N(7) 2.424(4) .
C(31) C(32) 2.481(5) .
C(32) O(1) 3.490(5) 55602
C(32) O(7) 3.300(3) 55602
C(32) N(7) 2.470(4) .
C(33) N(1) 3.647(4) 65602
C(33) C(1) 3.609(4) 65602
O(1) H(1) 2.3189 .
O(1) H(4) 2.9890 .
O(1) H(5) 2.6306 .
O(1) H(7) 3.4666 .
O(1) H(9) 2.7420 .
O(1) H(10) 3.6652 65502
O(1) H(12) 3.6806 .
O(1) H(12) 2.6506 65502
O(1) H(32) 3.4043 55602
O(1) H(39) 3.2751 55602
O(1) H(41) 2.4574 55602
O(2) H(2) 2.4148 .
O(2) H(10) 2.8034 .
O(2) H(12) 3.3706 .
O(2) H(14) 2.6268 .
O(2) H(15) 2.8912 .
O(2) H(29) 3.0120 65602
O(2) H(33) 3.5428 65602
O(2) H(38) 2.4062 65602
O(2) H(39) 3.5556 65401
O(2) H(40) 3.6863 65401
O(2) H(40) 3.5406 65602
O(3) H(3) 2.3279 .
O(3) H(17) 3.2909 .
O(3) H(17) 3.5031 76602
O(3) H(18) 2.7941 .
O(3) H(18) 3.5733 76602
O(3) H(19) 3.0017 .
O(3) H(20) 2.6685 .
O(3) H(30) 3.2387 65501
O(3) H(35) 2.6371 65501
O(3) H(36) 3.5038 65501
O(4) H(2) 2.3983 .
O(4) H(5) 3.0529 65502
O(4) H(23) 2.7908 .
O(4) H(24) 3.3799 .
O(4) H(25) 2.6082 .
O(4) H(26) 2.8764 .
O(4) H(32) 2.9016 65401
O(4) H(33) 2.8463 65401
O(4) H(38) 3.3806 65401
O(4) H(39) 2.8967 65401
O(4) H(40) 3.4238 65602
O(5) H(6) 2.6670 56601
O(5) H(8) 2.2698 56601
O(5) H(9) 3.6724 56601
O(5) H(13) 2.8788 56601
O(5) H(15) 3.6824 56601
O(5) H(15) 3.3973 65602
O(5) H(20) 3.1376 45501
O(5) H(29) 2.3803 .
O(5) H(33) 2.9605 .
O(5) H(34) 2.6986 .
O(5) H(35) 3.1928 .
O(5) H(36) 2.6860 .
O(6) H(2) 3.0911 65602
O(6) H(23) 3.4078 65602
O(6) H(24) 2.7574 65602
O(6) H(30) 2.3468 .
O(6) H(30) 2.9365 55602
O(6) H(31) 2.7161 55602
O(6) H(38) 3.2945 .
O(6) H(40) 2.7053 .
O(6) H(42) 3.0640 .
O(6) H(43) 2.6179 .
O(7) H(1) 3.2620 .
O(7) H(3) 3.6460 .
O(7) H(11) 3.6016 65502
O(7) H(31) 2.4209 .
O(7) H(41) 3.6435 55602
O(7) H(42) 3.0784 55602
O(7) H(43) 2.8206 55602
O(7) H(44) 3.4823 65602
O(8) H(1) 3.4356 65602
O(8) H(3) 3.1644 .
O(8) H(16) 2.3857 76602
O(8) H(21) 3.6851 76602
O(8) H(26) 3.3991 76602
O(8) H(27) 3.0172 76602
O(8) H(28) 2.5469 .
O(8) H(35) 3.2450 65501
O(8) H(37) 2.9516 65501
O(8) H(42) 3.1757 65501
O(8) H(44) 2.2512 .
N(1) H(1) 1.9808 .
N(1) H(3) 1.9785 .
N(1) H(4) 3.1543 65502
N(1) H(11) 3.4336 65502
N(1) H(12) 3.3872 65502
N(1) H(31) 3.4684 65602
N(1) H(44) 1.8125 .
N(2) H(1) 2.6661 .
N(2) H(4) 2.6681 .
N(2) H(5) 2.6735 .
N(2) H(6) 3.3556 .
N(2) H(7) 2.6756 .
N(2) H(8) 3.2976 .
N(2) H(9) 2.4606 .
N(2) H(12) 2.8338 .
N(2) H(12) 3.5193 65502
N(2) H(41) 3.5505 55602
N(3) H(2) 2.8209 .
N(3) H(7) 2.9069 .
N(3) H(10) 2.5662 .
N(3) H(11) 3.2701 .
N(3) H(12) 2.6012 .
N(3) H(13) 3.2454 .
N(3) H(14) 2.6581 .
N(3) H(15) 2.5870 .
N(3) H(29) 3.0579 65602
N(3) H(38) 3.6408 65602
N(4) H(3) 2.6785 .
N(4) H(16) 3.3653 .
N(4) H(17) 2.5777 .
N(4) H(18) 2.5887 .
N(4) H(19) 2.6570 .
N(4) H(20) 2.6966 .
N(4) H(21) 3.3484 .
N(4) H(24) 2.9256 .
N(4) H(30) 3.5926 65501
N(5) H(2) 2.8002 .
N(5) H(5) 3.5872 65502
N(5) H(17) 2.9167 .
N(5) H(22) 3.3055 .
N(5) H(23) 2.5768 .
N(5) H(24) 2.6251 .
N(5) H(25) 2.6792 .
N(5) H(26) 2.6028 .
N(5) H(27) 3.2516 .
N(6) H(8) 3.2835 56601
N(6) H(20) 3.6550 45501
N(6) H(29) 2.7513 .
N(6) H(32) 3.3744 .
N(6) H(33) 2.5354 .
N(6) H(34) 2.6999 .
N(6) H(35) 2.5486 .
N(6) H(36) 2.5709 .
N(6) H(37) 3.2920 .
N(6) H(38) 3.1179 .
N(6) H(42) 3.6328 .
N(7) H(2) 3.4596 65602
N(7) H(30) 2.7287 .
N(7) H(31) 3.3324 55602
N(7) H(33) 3.6209 .
N(7) H(35) 3.0430 .
N(7) H(38) 2.6607 .
N(7) H(39) 3.3260 .
N(7) H(40) 2.5918 .
N(7) H(41) 3.3471 .
N(7) H(42) 2.6265 .
N(7) H(43) 2.6466 .
C(1) H(2) 3.2672 .
C(1) H(3) 3.1639 .
C(1) H(4) 3.0694 65502
C(1) H(11) 3.5757 65502
C(1) H(12) 2.9276 65502
C(1) H(41) 3.3510 55602
C(1) H(44) 2.7166 .
C(2) H(1) 2.0275 .
C(2) H(2) 2.0548 .
C(2) H(3) 3.6928 .
C(2) H(4) 2.9762 65502
C(2) H(12) 3.4357 65502
C(3) H(1) 3.2547 .
C(3) H(3) 3.2668 .
C(3) H(4) 2.9615 65502
C(3) H(5) 3.3990 65502
C(4) H(1) 3.6803 .
C(4) H(2) 2.0613 .
C(4) H(3) 2.0300 .
C(4) H(4) 3.0205 65502
C(4) H(5) 3.5199 65502
C(4) H(30) 3.6271 65602
C(5) H(1) 3.1618 .
C(5) H(2) 3.2766 .
C(5) H(4) 3.1210 65502
C(5) H(16) 3.6472 76602
C(5) H(18) 3.6788 76602
C(5) H(31) 3.4581 65602
C(5) H(44) 2.7572 .
C(6) H(1) 2.5953 .
C(6) H(2) 2.6954 .
C(6) H(7) 2.9654 .
C(6) H(9) 3.3763 .
C(6) H(10) 3.5047 .
C(6) H(12) 2.9572 .
C(6) H(15) 3.5977 .
C(6) H(29) 3.4998 65602
C(7) H(4) 2.0344 .
C(7) H(5) 2.0406 .
C(7) H(6) 2.0577 .
C(7) H(7) 2.1201 .
C(7) H(8) 2.0711 .
C(7) H(9) 1.9446 .
C(7) H(10) 3.3741 .
C(7) H(11) 2.8989 .
C(7) H(12) 2.6914 .
C(7) H(13) 2.7072 .
C(7) H(14) 3.3785 .
C(7) H(15) 2.7823 .
C(8) H(4) 2.7552 .
C(8) H(5) 3.3945 .
C(8) H(6) 2.8422 .
C(8) H(7) 2.7566 .
C(8) H(8) 2.8855 .
C(8) H(9) 3.2902 .
C(8) H(10) 2.0510 .
C(8) H(11) 2.0818 .
C(8) H(12) 2.0491 .
C(8) H(13) 1.9897 .
C(8) H(14) 1.9954 .
C(8) H(15) 2.0402 .
C(9) H(7) 3.3732 .
C(9) H(8) 2.6562 .
C(9) H(9) 2.6094 .
C(9) H(11) 2.8158 .
C(9) H(12) 2.8806 .
C(9) H(13) 3.2512 .
C(10) H(4) 3.2960 .
C(10) H(5) 2.6519 .
C(10) H(6) 2.6592 .
C(10) H(13) 2.9732 .
C(10) H(15) 2.6325 .
C(10) H(15) 3.6062 64502
C(10) H(25) 3.6662 44501
C(10) H(28) 3.1462 65602
C(10) H(29) 3.4158 65602
C(10) H(34) 3.1582 54401
C(11) H(1) 3.5740 65502
C(11) H(4) 2.6230 .
C(11) H(6) 3.2034 .
C(11) H(13) 2.7340 .
C(11) H(14) 2.5051 .
C(11) H(15) 3.3126 .
C(11) H(23) 3.1318 75502
C(11) H(41) 3.5631 65401
C(11) H(43) 3.3139 65401
C(12) H(6) 3.2990 .
C(12) H(7) 2.9001 .
C(12) H(7) 3.5659 64502
C(12) H(8) 2.7777 .
C(12) H(8) 3.5892 64502
C(12) H(10) 2.7207 .
C(12) H(11) 2.7100 .
C(12) H(12) 3.3204 .
C(12) H(15) 3.1917 64502
C(12) H(23) 3.6353 75502
C(12) H(25) 3.4887 75502
C(12) H(29) 3.4492 54401
C(12) H(29) 3.4468 65602
C(13) H(2) 2.6821 .
C(13) H(3) 2.6084 .
C(13) H(17) 2.9258 .
C(13) H(18) 3.5282 .
C(13) H(19) 3.6695 .
C(13) H(23) 3.5516 .
C(13) H(24) 3.0357 .
C(13) H(26) 3.6261 .
C(14) H(16) 2.1421 .
C(14) H(17) 2.0535 .
C(14) H(18) 2.0381 .
C(14) H(19) 2.0451 .
C(14) H(20) 2.0420 .
C(14) H(21) 2.0224 .
C(14) H(22) 2.8563 .
C(14) H(23) 3.3747 .
C(14) H(24) 2.6709 .
C(14) H(25) 3.4341 .
C(14) H(26) 2.8416 .
C(14) H(27) 2.7554 .
C(15) H(16) 2.8850 .
C(15) H(17) 2.7363 .
C(15) H(18) 3.3651 .
C(15) H(19) 2.7547 .
C(15) H(20) 3.3817 .
C(15) H(21) 2.7598 .
C(15) H(22) 2.0808 .
C(15) H(23) 2.0412 .
C(15) H(24) 2.0047 .
C(15) H(25) 2.0890 .
C(15) H(26) 2.0541 .
C(15) H(27) 2.0008 .
C(16) H(3) 3.3213 76602
C(16) H(17) 3.4948 76602
C(16) H(18) 3.1047 76602
C(16) H(19) 3.3018 .
C(16) H(20) 2.6144 .
C(16) H(21) 2.6128 .
C(16) H(26) 2.7255 .
C(16) H(27) 3.0206 .
C(16) H(35) 3.4851 66602
C(16) H(36) 3.4522 66602
C(17) H(16) 2.7522 .
C(17) H(17) 3.3016 .
C(17) H(18) 2.6416 .
C(17) H(22) 2.7421 .
C(17) H(24) 2.8309 .
C(17) H(27) 3.3144 .
C(18) H(10) 3.2144 75502
C(18) H(11) 3.5526 75502
C(18) H(14) 3.5149 75502
C(18) H(19) 2.6127 .
C(18) H(21) 3.1080 .
C(18) H(25) 2.6471 .
C(18) H(26) 3.2732 .
C(18) H(27) 2.6905 .
C(18) H(31) 3.6294 65501
C(18) H(40) 3.5937 65602
C(18) H(43) 3.4213 65602
C(19) H(14) 3.4565 75502
C(19) H(16) 2.7225 .
C(19) H(17) 2.9184 .
C(19) H(21) 3.2398 .
C(19) H(22) 2.7081 .
C(19) H(23) 2.6603 .
C(19) H(24) 3.2580 .
C(19) H(28) 3.0459 76602
C(19) H(33) 3.6088 65401
C(19) H(36) 3.6339 66602
C(19) H(37) 3.5105 66602
C(20) H(1) 3.3137 65602
C(20) H(19) 3.0105 45501
C(20) H(24) 3.4998 45501
C(20) H(28) 2.0343 .
C(20) H(29) 3.2728 .
C(20) H(30) 3.3430 .
C(20) H(31) 2.0359 .
C(20) H(44) 3.0881 .
C(21) H(1) 3.4297 65602
C(21) H(7) 2.8602 65602
C(21) H(19) 3.0029 45501
C(21) H(27) 3.0830 76602
C(21) H(29) 2.0451 .
C(21) H(31) 3.2602 .
C(22) H(7) 2.9309 65602
C(22) H(13) 3.5119 56601
C(22) H(15) 3.4956 65602
C(22) H(19) 2.9858 45501
C(22) H(20) 3.2704 45501
C(22) H(28) 2.0417 .
C(22) H(30) 3.3420 .
C(23) H(2) 3.6623 65602
C(23) H(19) 2.9928 45501
C(23) H(20) 3.3189 45501
C(23) H(28) 3.2753 .
C(23) H(29) 2.0476 .
C(23) H(30) 2.1010 .
C(23) H(31) 3.2777 .
C(24) H(19) 2.9844 45501
C(24) H(24) 3.4612 45501
C(24) H(29) 3.2779 .
C(24) H(30) 3.0598 55602
C(24) H(31) 2.0367 .
C(25) H(19) 2.9824 45501
C(25) H(24) 2.9757 45501
C(25) H(28) 3.2596 .
C(25) H(30) 2.1100 .
C(25) H(42) 3.6383 55602
C(25) H(43) 3.4689 55602
C(25) H(44) 3.6064 .
C(26) H(29) 2.6432 .
C(26) H(30) 2.6522 .
C(26) H(33) 3.5063 .
C(26) H(35) 3.0590 .
C(26) H(36) 3.6012 .
C(26) H(38) 3.1346 .
C(26) H(40) 3.6279 .
C(26) H(42) 3.5619 .
C(27) H(32) 2.0982 .
C(27) H(33) 1.8978 .
C(27) H(34) 2.0398 .
C(27) H(35) 1.9861 .
C(27) H(36) 2.0566 .
C(27) H(37) 2.0893 .
C(27) H(38) 2.7866 .
C(27) H(39) 2.8795 .
C(27) H(40) 3.3955 .
C(27) H(41) 2.8252 .
C(27) H(42) 2.6996 .
C(27) H(43) 3.3994 .
C(28) H(32) 2.8213 .
C(28) H(33) 2.7069 .
C(28) H(34) 3.4086 .
C(28) H(35) 2.6795 .
C(28) H(36) 3.3905 .
C(28) H(37) 2.8445 .
C(28) H(38) 2.1230 .
C(28) H(39) 2.1030 .
C(28) H(40) 2.0531 .
C(28) H(41) 2.0668 .
C(28) H(42) 1.9670 .
C(28) H(43) 2.0390 .
C(29) H(8) 3.2864 56601
C(29) H(25) 3.2533 45601
C(29) H(35) 3.2210 .
C(29) H(36) 2.6739 .
C(29) H(37) 2.7126 .
C(29) H(38) 2.8628 .
C(29) H(39) 2.7694 .
C(29) H(41) 3.4176 .
C(30) H(16) 3.4564 66602
C(30) H(17) 3.1917 66602
C(30) H(26) 3.1326 66602
C(30) H(32) 2.7734 .
C(30) H(33) 3.1532 .
C(30) H(34) 2.6033 .
C(30) H(41) 3.0258 .
C(30) H(42) 2.5462 .
C(31) H(10) 3.4184 45601
C(31) H(32) 2.9635 .
C(31) H(33) 2.6351 .
C(31) H(38) 3.3418 55702
C(31) H(40) 3.4752 55702
C(31) H(41) 2.6642 .
C(31) H(42) 3.2159 .
C(31) H(43) 2.6290 .
C(32) H(1) 3.1466 55602
C(32) H(10) 3.3791 45601
C(32) H(12) 3.5994 45601
C(32) H(31) 3.0276 55602
C(32) H(32) 3.4224 .
C(32) H(35) 2.7890 .
C(32) H(37) 2.7055 .
C(32) H(38) 3.3599 .
C(32) H(39) 2.6690 .
C(32) H(40) 2.6481 .
C(32) H(44) 3.6164 55602
C(33) H(1) 3.3738 65602
C(33) H(16) 3.2970 76602
C(33) H(27) 3.6423 76602
C(33) H(28) 2.6248 .
C(33) H(31) 2.6752 .
C(33) H(44) 1.7822 .
H(1) O(8) 3.4356 65602
H(1) C(11) 3.5740 65502
H(1) C(20) 3.3137 65602
H(1) C(21) 3.4297 65602
H(1) C(32) 3.1466 55602
H(1) C(33) 3.3738 65602
H(2) O(6) 3.0911 65602
H(2) N(7) 3.4596 65602
H(2) C(23) 3.6623 65602
H(3) C(16) 3.3213 76602
H(4) N(1) 3.1543 65502
H(4) C(1) 3.0694 65502
H(4) C(2) 2.9762 65502
H(4) C(3) 2.9615 65502
H(4) C(4) 3.0205 65502
H(4) C(5) 3.1210 65502
H(5) O(4) 3.0529 65502
H(5) N(5) 3.5872 65502
H(5) C(3) 3.3990 65502
H(5) C(4) 3.5199 65502
H(6) O(5) 2.6670 54401
H(7) C(12) 3.5659 64502
H(7) C(21) 2.8602 65602
H(7) C(22) 2.9309 65602
H(8) O(5) 2.2698 54401
H(8) N(6) 3.2835 54401
H(8) C(12) 3.5892 64502
H(8) C(29) 3.2864 54401
H(9) O(5) 3.6724 54401
H(10) O(1) 3.6652 65502
H(10) C(18) 3.2144 75502
H(10) C(31) 3.4184 65401
H(10) C(32) 3.3791 65401
H(11) O(7) 3.6016 65502
H(11) N(1) 3.4336 65502
H(11) C(1) 3.5757 65502
H(11) C(18) 3.5526 75502
H(12) O(1) 2.6506 65502
H(12) N(1) 3.3872 65502
H(12) N(2) 3.5193 65502
H(12) C(1) 2.9276 65502
H(12) C(2) 3.4357 65502
H(12) C(32) 3.5994 65401
H(13) O(5) 2.8788 54401
H(13) C(22) 3.5119 54401
H(14) C(18) 3.5149 75502
H(14) C(19) 3.4565 75502
H(15) O(5) 3.6824 54401
H(15) O(5) 3.3973 65602
H(15) C(10) 3.6062 64502
H(15) C(12) 3.1917 64502
H(15) C(22) 3.4956 65602
H(16) O(8) 2.3857 76602
H(16) C(5) 3.6472 76602
H(16) C(30) 3.4564 66602
H(16) C(33) 3.2970 76602
H(17) O(3) 3.5031 76602
H(17) C(16) 3.4948 76602
H(17) C(30) 3.1917 66602
H(18) O(3) 3.5733 76602
H(18) C(5) 3.6788 76602
H(18) C(16) 3.1047 76602
H(19) C(20) 3.0105 65501
H(19) C(21) 3.0029 65501
H(19) C(22) 2.9858 65501
H(19) C(23) 2.9928 65501
H(19) C(24) 2.9844 65501
H(19) C(25) 2.9824 65501
H(20) O(5) 3.1376 65501
H(20) N(6) 3.6550 65501
H(20) C(22) 3.2704 65501
H(20) C(23) 3.3189 65501
H(21) O(8) 3.6851 76602
H(23) O(6) 3.4078 65602
H(23) C(11) 3.1318 75502
H(23) C(12) 3.6353 75502
H(24) O(6) 2.7574 65602
H(24) C(20) 3.4998 65501
H(24) C(24) 3.4612 65501
H(24) C(25) 2.9757 65501
H(25) C(10) 3.6662 66501
H(25) C(12) 3.4887 75502
H(25) C(29) 3.2533 65401
H(26) O(8) 3.3991 76602
H(26) C(30) 3.1326 66602
H(27) O(8) 3.0172 76602
H(27) C(21) 3.0830 76602
H(27) C(33) 3.6423 76602
H(28) C(10) 3.1462 65602
H(28) C(19) 3.0459 76602
H(29) O(2) 3.0120 65602
H(29) N(3) 3.0579 65602
H(29) C(6) 3.4998 65602
H(29) C(10) 3.4158 65602
H(29) C(12) 3.4492 56601
H(29) C(12) 3.4468 65602
H(30) O(3) 3.2387 45501
H(30) O(6) 2.9365 55602
H(30) N(4) 3.5926 45501
H(30) N(7) 2.7287 .
H(30) C(4) 3.6271 65602
H(30) C(24) 3.0598 55602
H(31) O(6) 2.7161 55602
H(31) N(1) 3.4684 65602
H(31) N(7) 3.3324 55602
H(31) C(5) 3.4581 65602
H(31) C(18) 3.6294 45501
H(31) C(32) 3.0276 55602
H(32) O(1) 3.4043 55602
H(32) O(4) 2.9016 45601
H(33) O(2) 3.5428 65602
H(33) O(4) 2.8463 45601
H(33) N(7) 3.6209 .
H(33) C(19) 3.6088 45601
H(34) C(10) 3.1582 56601
H(35) O(3) 2.6371 45501
H(35) O(8) 3.2450 45501
H(35) N(7) 3.0430 .
H(35) C(16) 3.4851 66602
H(36) O(3) 3.5038 45501
H(36) C(16) 3.4522 66602
H(36) C(19) 3.6339 66602
H(37) O(8) 2.9516 45501
H(37) C(19) 3.5105 66602
H(38) O(2) 2.4062 65602
H(38) O(4) 3.3806 45601
H(38) N(3) 3.6408 65602
H(38) N(7) 2.6607 .
H(38) C(31) 3.3418 55702
H(39) O(1) 3.2751 55602
H(39) O(2) 3.5556 45601
H(39) O(4) 2.8967 45601
H(39) N(7) 3.3260 .
H(40) O(2) 3.6863 45601
H(40) O(2) 3.5406 65602
H(40) O(4) 3.4238 65602
H(40) N(7) 2.5918 .
H(40) C(18) 3.5937 65602
H(40) C(31) 3.4752 55702
H(41) O(1) 2.4574 55602
H(41) O(7) 3.6435 55602
H(41) N(2) 3.5505 55602
H(41) N(7) 3.3471 .
H(41) C(1) 3.3510 55602
H(41) C(11) 3.5631 45601
H(42) O(7) 3.0784 55602
H(42) O(8) 3.1757 45501
H(42) N(7) 2.6265 .
H(42) C(25) 3.6383 55602
H(43) O(7) 2.8206 55602
H(43) N(7) 2.6466 .
H(43) C(11) 3.3139 45601
H(43) C(18) 3.4213 65602
H(43) C(25) 3.4689 55602
H(44) O(7) 3.4823 65602
H(44) C(32) 3.6164 55602

loop_
_geom_torsion_atom_site_label_1
_geom_torsion_atom_site_label_2
_geom_torsion_atom_site_label_3
_geom_torsion_atom_site_label_4
_geom_torsion
C(5) N(1) C(1) C(2) -0.5(5)
C(1) N(1) C(5) C(4) 0.8(5)
O(1) N(2) C(6) N(3) -174.2(3)
O(1) N(2) C(6) C(2) 8.2(5)
C(7) N(2) C(6) N(3) 13.4(3)
C(7) N(2) C(6) C(2) -164.2(3)
O(1) N(2) C(7) C(8) 160.9(3)
O(1) N(2) C(7) C(9) 39.2(4)
O(1) N(2) C(7) C(10) -80.7(4)
C(6) N(2) C(7) C(8) -26.3(3)
C(6) N(2) C(7) C(9) -148.0(3)
C(6) N(2) C(7) C(10) 92.1(3)
O(2) N(3) C(6) N(2) -179.3(3)
O(2) N(3) C(6) C(2) -1.7(5)
C(8) N(3) C(6) N(2) 6.8(3)
C(8) N(3) C(6) C(2) -175.6(3)
O(2) N(3) C(8) C(7) 163.1(3)
O(2) N(3) C(8) C(11) -77.6(4)
O(2) N(3) C(8) C(12) 42.0(4)
C(6) N(3) C(8) C(7) -22.6(3)
C(6) N(3) C(8) C(11) 96.7(3)
C(6) N(3) C(8) C(12) -143.7(3)
O(3) N(4) C(13) N(5) -177.9(3)
O(3) N(4) C(13) C(4) 7.5(6)
C(14) N(4) C(13) N(5) 11.7(4)
C(14) N(4) C(13) C(4) -162.9(3)
O(3) N(4) C(14) C(15) 164.8(3)
O(3) N(4) C(14) C(16) -76.3(4)
O(3) N(4) C(14) C(17) 42.6(4)
C(13) N(4) C(14) C(15) -24.2(3)
C(13) N(4) C(14) C(16) 94.7(3)
C(13) N(4) C(14) C(17) -146.3(3)
O(4) N(5) C(13) N(4) -178.4(3)
O(4) N(5) C(13) C(4) -3.8(6)
C(15) N(5) C(13) N(4) 6.8(4)
C(15) N(5) C(13) C(4) -178.5(3)
O(4) N(5) C(15) C(14) 163.5(3)
O(4) N(5) C(15) C(18) -76.3(4)
O(4) N(5) C(15) C(19) 42.2(4)
C(13) N(5) C(15) C(14) -21.5(3)
C(13) N(5) C(15) C(18) 98.7(3)
C(13) N(5) C(15) C(19) -142.7(3)
O(5) N(6) C(26) N(7) -178.1(3)
O(5) N(6) C(26) C(23) 2.8(5)
C(27) N(6) C(26) N(7) -6.2(3)
C(27) N(6) C(26) C(23) 174.7(3)
O(5) N(6) C(27) C(28) -172.4(2)
O(5) N(6) C(27) C(29) -49.2(4)
O(5) N(6) C(27) C(30) 69.4(3)
C(26) N(6) C(27) C(28) 15.2(3)
C(26) N(6) C(27) C(29) 138.4(3)
C(26) N(6) C(27) C(30) -103.0(3)
O(6) N(7) C(26) N(6) -179.0(3)
O(6) N(7) C(26) C(23) 0.1(4)
C(28) N(7) C(26) N(6) -6.7(3)
C(28) N(7) C(26) C(23) 172.5(3)
O(6) N(7) C(28) C(27) -171.5(2)
O(6) N(7) C(28) C(31) 69.0(3)
O(6) N(7) C(28) C(32) -49.0(4)
C(26) N(7) C(28) C(27) 15.6(3)
C(26) N(7) C(28) C(31) -103.9(2)
C(26) N(7) C(28) C(32) 138.1(3)
N(1) C(1) C(2) C(3) 0.6(5)
N(1) C(1) C(2) C(6) -179.9(3)
C(1) C(2) C(3) C(4) -1.0(5)
C(6) C(2) C(3) C(4) 179.6(3)
C(1) C(2) C(6) N(2) 25.3(5)
C(1) C(2) C(6) N(3) -151.9(3)
C(3) C(2) C(6) N(2) -155.2(3)
C(3) C(2) C(6) N(3) 27.5(5)
C(2) C(3) C(4) C(5) 1.3(5)
C(2) C(3) C(4) C(13) -174.8(3)
C(3) C(4) C(5) N(1) -1.2(5)
C(13) C(4) C(5) N(1) 175.0(3)
C(3) C(4) C(13) N(4) -157.1(3)
C(3) C(4) C(13) N(5) 29.1(5)
C(5) C(4) C(13) N(4) 26.8(5)
C(5) C(4) C(13) N(5) -147.0(3)
N(2) C(7) C(8) N(3) 27.0(3)
N(2) C(7) C(8) C(11) -85.5(3)
N(2) C(7) C(8) C(12) 144.9(2)
C(9) C(7) C(8) N(3) 145.1(2)
C(9) C(7) C(8) C(11) 32.5(3)
C(9) C(7) C(8) C(12) -97.1(3)
C(10) C(7) C(8) N(3) -85.3(2)
C(10) C(7) C(8) C(11) 162.1(2)
C(10) C(7) C(8) C(12) 32.5(3)
N(4) C(14) C(15) N(5) 25.3(3)
N(4) C(14) C(15) C(18) -88.0(3)
N(4) C(14) C(15) C(19) 142.2(3)
C(16) C(14) C(15) N(5) -86.9(3)
C(16) C(14) C(15) C(18) 159.7(2)
C(16) C(14) C(15) C(19) 30.0(3)
C(17) C(14) C(15) N(5) 144.1(2)
C(17) C(14) C(15) C(18) 30.8(3)
C(17) C(14) C(15) C(19) -99.0(3)
C(25) C(20) C(21) C(22) 0.6(5)
C(33) C(20) C(21) C(22) -179.0(3)
C(21) C(20) C(25) C(24) -1.8(5)
C(33) C(20) C(25) C(24) 177.8(3)
C(21) C(20) C(33) O(7) -175.2(3)
C(21) C(20) C(33) O(8) 5.3(5)
C(25) C(20) C(33) O(7) 5.1(5)
C(25) C(20) C(33) O(8) -174.4(3)
C(20) C(21) C(22) C(23) 1.1(5)
C(21) C(22) C(23) C(24) -1.6(5)
C(21) C(22) C(23) C(26) 177.9(3)
C(22) C(23) C(24) C(25) 0.3(5)
C(26) C(23) C(24) C(25) -179.1(3)
C(22) C(23) C(26) N(6) 30.1(5)
C(22) C(23) C(26) N(7) -149.0(3)
C(24) C(23) C(26) N(6) -150.5(3)
C(24) C(23) C(26) N(7) 30.4(4)
C(23) C(24) C(25) C(20) 1.4(5)
N(6) C(27) C(28) N(7) -17.0(3)
N(6) C(27) C(28) C(31) 96.9(3)
N(6) C(27) C(28) C(32) -136.0(3)
C(29) C(27) C(28) N(7) -136.5(3)
C(29) C(27) C(28) C(31) -22.6(4)
C(29) C(27) C(28) C(32) 104.5(3)
C(30) C(27) C(28) N(7) 95.0(3)
C(30) C(27) C(28) C(31) -151.1(3)
C(30) C(27) C(28) C(32) -24.0(4)
